data_4114075
loop_
_publ_author_name
'Alexandra K. de K. Lewis'
'Stephen Caddick'
'F. Geoffrey N. Cloke'
'Norman C. Billingham'
'Peter B. Hitchcock'
'John Leonard'

_publ_section_title
;
 Synthetic, Structural, and Mechanistic Studies on the Oxidative Addition
 of Aromatic Chlorides to a Palladium (N-Heterocyclic Carbene) Complex:
 Relevance to Catalytic Amination
;
_journal_name_full 'Journal of the American Chemical Society'
_journal_page_first 10066
_journal_page_last 10073
_journal_paper_doi 10.1021/ja035565k
_journal_volume 125
_journal_year 2003
_chemical_compound_source 'synthesis as described'
_chemical_formula_moiety '(C30 H47 Cl1 N4 O2 Pd1).1/2(C6 D6)'
_chemical_formula_sum 'C33 H47 Cl D3 N4 O2 Pd'
_chemical_formula_weight 679.6
_chemical_name_common
;
[PdCl(C3H2N2tBu2)2(C6H4COOMe)].1/2C6D6)
;
_space_group_IT_number 14
_symmetry_cell_setting monoclinic
_symmetry_Int_Tables_number 14
_symmetry_space_group_name_Hall '-P 2yn'
_symmetry_space_group_name_H-M 'P 1 21/n 1'
_atom_sites_solution_hydrogens geom
_atom_sites_solution_primary direct
_atom_sites_solution_secondary difmap
_audit_conform_dict_location ftp://ftp.iucr.org/pub/cif_core.dic
_audit_conform_dict_name cif_core.dic
_audit_conform_dict_version 2.2
_audit_creation_date 2002-11-15T09:53:41-00:00
_audit_creation_method 'WinGX routine CIF_UPDATE'
_cell_angle_alpha 90
_cell_angle_beta 90.684(1)
_cell_angle_gamma 90
_cell_formula_units_Z 4
_cell_length_a 9.9479(2)
_cell_length_b 13.4003(2)
_cell_length_c 25.1111(3)
_cell_measurement_reflns_used 38748
_cell_measurement_temperature 223(2)
_cell_measurement_theta_max 25.682
_cell_measurement_theta_min 3.705
_cell_measurement_wavelength 0.71073
_cell_volume 3347.19(9)
_computing_cell_refinement 'HKL Scalepack (Otwinowski & Minor 1997)'
_computing_data_collection 'Collect (Nonius BV, 1997-2000)'
_computing_data_reduction 'HKL Denzo and Scalepack (Otwinowski & Minor 1997)'
_computing_molecular_graphics 'Ortep-3 for Windows (Farrugia, 1997)'
_computing_publication_material 'WinGX publication routines (Farrugia, 1999)'
_computing_structure_refinement 'SHELXL-97 (Sheldrick, 1997)'
_computing_structure_solution 'SHELXS-97 (Sheldrick, 1997)'
_diffrn_ambient_temperature 223(2)
_diffrn_measured_fraction_theta_full 0.978
_diffrn_measured_fraction_theta_max 0.978
_diffrn_measurement_device '95mm CCD camera on \k-goniostat'
_diffrn_measurement_device_type KappaCCD
_diffrn_measurement_method CCD
_diffrn_radiation_monochromator graphite
_diffrn_radiation_probe x-ray
_diffrn_radiation_type MoK\a
_diffrn_radiation_wavelength 0.71073
_diffrn_reflns_av_R_equivalents 0.0473
_diffrn_reflns_av_unetI/netI 0.0247
_diffrn_reflns_limit_h_max 12
_diffrn_reflns_limit_h_min -11
_diffrn_reflns_limit_k_max 15
_diffrn_reflns_limit_k_min -16
_diffrn_reflns_limit_l_max 29
_diffrn_reflns_limit_l_min -29
_diffrn_reflns_number 46363
_diffrn_reflns_theta_full 25.67
_diffrn_reflns_theta_max 25.67
_diffrn_reflns_theta_min 3.75
_exptl_absorpt_coefficient_mu 0.668
_exptl_absorpt_correction_T_max 0.8853
_exptl_absorpt_correction_T_min 0.7556
_exptl_absorpt_correction_type multi-scan
_exptl_absorpt_process_details
;
        [c.f. r.h. blessing, acta cryst. (1995), a51, 33-38]
;
_exptl_crystal_colour yellow
_exptl_crystal_density_diffrn 1.349
_exptl_crystal_description prism
_exptl_crystal_F_000 1420
_exptl_crystal_size_max 0.3
_exptl_crystal_size_mid 0.3
_exptl_crystal_size_min 0.3
_refine_diff_density_max 0.408
_refine_diff_density_min -0.491
_refine_diff_density_rms 0.077
_refine_ls_extinction_method none
_refine_ls_goodness_of_fit_ref 1.014
_refine_ls_hydrogen_treatment riding
_refine_ls_matrix_type full
_refine_ls_number_parameters 371
_refine_ls_number_reflns 6214
_refine_ls_number_restraints 0
_refine_ls_restrained_S_all 1.014
_refine_ls_R_factor_all 0.0336
_refine_ls_R_factor_gt 0.0287
_refine_ls_shift/su_max 0.002
_refine_ls_shift/su_mean 0
_refine_ls_structure_factor_coef Fsqd
_refine_ls_weighting_details 'calc w=1/[\s^2^(Fo^2^)+(0.0302P)^2^+3.5199P] where P=(Fo^2^+2Fc^2^)/3'
_refine_ls_weighting_scheme calc
_refine_ls_wR_factor_gt 0.0684
_refine_ls_wR_factor_ref 0.0709
_reflns_number_gt 5614
_reflns_number_total 6214
_reflns_threshold_expression >2sigma(I)
_cod_data_source_file ja035565ksi20030619_094203.cif
_cod_data_source_block nov2002
_cod_original_formula_sum 'C33 H47 D3 Cl N4 O2 Pd'
_cod_database_code 4114075

loop_
_symmetry_equiv_pos_as_xyz
'x, y, z'
'-x+1/2, y+1/2, -z+1/2'
'-x, -y, -z'
'x-1/2, -y-1/2, z-1/2'

loop_
_atom_site_label
_atom_site_type_symbol
_atom_site_fract_x
_atom_site_fract_y
_atom_site_fract_z
_atom_site_U_iso_or_equiv
_atom_site_adp_type
_atom_site_occupancy
_atom_site_symmetry_multiplicity
_atom_site_calc_flag
_atom_site_refinement_flags
Pd Pd 0.542371(16) 0.183024(12) 0.352923(6) 0.02166(6) Uani 1 1 d .
Cl Cl 0.62511(7) 0.35270(4) 0.34439(3) 0.04037(15) Uani 1 1 d .
O1 O 0.39944(18) -0.33197(12) 0.36859(7) 0.0386(4) Uani 1 1 d .
O2 O 0.2001(2) -0.27641(15) 0.39480(10) 0.0642(6) Uani 1 1 d .
N1 N 0.82773(18) 0.08689(14) 0.35600(8) 0.0312(4) Uani 1 1 d .
N2 N 0.75500(19) 0.09687(14) 0.27457(8) 0.0313(4) Uani 1 1 d .
N3 N 0.25491(18) 0.27879(14) 0.34921(7) 0.0270(4) Uani 1 1 d .
N4 N 0.33180(18) 0.27882(14) 0.43005(7) 0.0247(4) Uani 1 1 d .
C1 C 0.7240(2) 0.12462(16) 0.32566(9) 0.0266(5) Uani 1 1 d .
C2 C 0.9129(3) 0.0312(2) 0.32452(12) 0.0454(7) Uani 1 1 d .
H2 H 0.989 -0.0045 0.3363 0.054 Uiso 1 1 calc R
C3 C 0.8678(3) 0.0371(2) 0.27460(12) 0.0439(7) Uani 1 1 d .
H3 H 0.9059 0.0061 0.2447 0.053 Uiso 1 1 calc R
C4 C 0.8507(2) 0.09711(19) 0.41511(10) 0.0365(6) Uani 1 1 d .
C5 C 0.7693(3) 0.0180(2) 0.44372(11) 0.0474(7) Uani 1 1 d .
H5A H 0.7947 -0.0476 0.431 0.071 Uiso 1 1 calc R
H5B H 0.6743 0.0289 0.4367 0.071 Uiso 1 1 calc R
H5C H 0.7868 0.0223 0.4817 0.071 Uiso 1 1 calc R
C6 C 0.8151(3) 0.2013(2) 0.43296(12) 0.0482(7) Uani 1 1 d .
H6A H 0.8697 0.2493 0.414 0.072 Uiso 1 1 calc R
H6B H 0.832 0.2075 0.4709 0.072 Uiso 1 1 calc R
H6C H 0.7208 0.2139 0.4254 0.072 Uiso 1 1 calc R
C7 C 1.0004(3) 0.0819(3) 0.42792(14) 0.0606(9) Uani 1 1 d .
H7A H 1.0528 0.1319 0.4095 0.091 Uiso 1 1 calc R
H7B H 1.0278 0.0159 0.4164 0.091 Uiso 1 1 calc R
H7C H 1.0155 0.0882 0.466 0.091 Uiso 1 1 calc R
C8 C 0.6802(3) 0.12030(19) 0.22342(10) 0.0365(6) Uani 1 1 d .
C9 C 0.6256(3) 0.2250(2) 0.22485(11) 0.0545(8) Uani 1 1 d .
H9A H 0.6991 0.2717 0.2298 0.082 Uiso 1 1 calc R
H9B H 0.5634 0.2313 0.2541 0.082 Uiso 1 1 calc R
H9C H 0.5791 0.2394 0.1915 0.082 Uiso 1 1 calc R
C10 C 0.5705(3) 0.0412(2) 0.21530(11) 0.0524(7) Uani 1 1 d .
H10A H 0.6112 -0.0246 0.2147 0.079 Uiso 1 1 calc R
H10B H 0.5237 0.0533 0.1818 0.079 Uiso 1 1 calc R
H10C H 0.5071 0.0449 0.2443 0.079 Uiso 1 1 calc R
C11 C 0.7783(3) 0.1135(2) 0.17694(11) 0.0493(7) Uani 1 1 d .
H11A H 0.8152 0.0466 0.1752 0.074 Uiso 1 1 calc R
H11B H 0.8506 0.1611 0.1823 0.074 Uiso 1 1 calc R
H11C H 0.7311 0.1285 0.1439 0.074 Uiso 1 1 calc R
C12 C 0.3619(2) 0.24700(15) 0.37966(8) 0.0232(4) Uani 1 1 d .
C13 C 0.1665(2) 0.33291(19) 0.37989(10) 0.0352(6) Uani 1 1 d .
H13 H 0.0873 0.3642 0.3678 0.042 Uiso 1 1 calc R
C14 C 0.2139(2) 0.33267(18) 0.42960(10) 0.0340(5) Uani 1 1 d .
H14 H 0.1742 0.3636 0.4591 0.041 Uiso 1 1 calc R
C15 C 0.2315(2) 0.26895(19) 0.29001(9) 0.0338(5) Uani 1 1 d .
C16 C 0.3052(4) 0.3534(2) 0.26305(11) 0.0559(8) Uani 1 1 d .
H16A H 0.2732 0.4167 0.2767 0.084 Uiso 1 1 calc R
H16B H 0.2887 0.3504 0.2249 0.084 Uiso 1 1 calc R
H16C H 0.4008 0.3473 0.2702 0.084 Uiso 1 1 calc R
C17 C 0.2764(3) 0.1672(2) 0.27089(11) 0.0488(7) Uani 1 1 d .
H17A H 0.2267 0.1158 0.2894 0.073 Uiso 1 1 calc R
H17B H 0.3718 0.1591 0.2781 0.073 Uiso 1 1 calc R
H17C H 0.2594 0.1615 0.2329 0.073 Uiso 1 1 calc R
C18 C 0.0798(3) 0.2756(2) 0.27848(12) 0.0508(7) Uani 1 1 d .
H18A H 0.0344 0.2207 0.2959 0.076 Uiso 1 1 calc R
H18B H 0.0637 0.2718 0.2404 0.076 Uiso 1 1 calc R
H18C H 0.0455 0.3384 0.2919 0.076 Uiso 1 1 calc R
C19 C 0.4134(2) 0.26735(19) 0.48068(9) 0.0328(5) Uani 1 1 d .
C20 C 0.4715(3) 0.1633(2) 0.48418(10) 0.0436(7) Uani 1 1 d .
H20A H 0.3991 0.1149 0.4841 0.065 Uiso 1 1 calc R
H20B H 0.5239 0.1569 0.5168 0.065 Uiso 1 1 calc R
H20C H 0.5289 0.1515 0.4539 0.065 Uiso 1 1 calc R
C21 C 0.5216(3) 0.3474(2) 0.48095(12) 0.0545(8) Uani 1 1 d .
H21A H 0.4798 0.4127 0.4785 0.082 Uiso 1 1 calc R
H21B H 0.5801 0.3377 0.4508 0.082 Uiso 1 1 calc R
H21C H 0.5739 0.343 0.5137 0.082 Uiso 1 1 calc R
C22 C 0.3221(3) 0.2816(3) 0.52849(11) 0.0602(9) Uani 1 1 d .
H22A H 0.2842 0.3483 0.5277 0.09 Uiso 1 1 calc R
H22B H 0.3739 0.2727 0.5611 0.09 Uiso 1 1 calc R
H22C H 0.25 0.2329 0.5271 0.09 Uiso 1 1 calc R
C23 C 0.4706(2) 0.03965(16) 0.36093(8) 0.0226(4) Uani 1 1 d .
C24 C 0.3439(2) 0.01948(17) 0.38210(10) 0.0319(5) Uani 1 1 d .
H24 H 0.29 0.0735 0.3925 0.038 Uiso 1 1 calc R
C25 C 0.2944(2) -0.07608(18) 0.38840(10) 0.0327(5) Uani 1 1 d .
H25 H 0.208 -0.0853 0.4024 0.039 Uiso 1 1 calc R
C26 C 0.3705(2) -0.15855(17) 0.37438(9) 0.0261(5) Uani 1 1 d .
C27 C 0.4971(2) -0.14148(17) 0.35399(9) 0.0271(5) Uani 1 1 d .
H27 H 0.5512 -0.196 0.3446 0.033 Uiso 1 1 calc R
C28 C 0.5452(2) -0.04583(17) 0.34726(9) 0.0272(5) Uani 1 1 d .
H28 H 0.6313 -0.0373 0.333 0.033 Uiso 1 1 calc R
C29 C 0.3131(2) -0.25944(18) 0.38067(9) 0.0322(5) Uani 1 1 d .
C30 C 0.3512(3) -0.43326(18) 0.37381(12) 0.0478(7) Uani 1 1 d .
H30A H 0.327 -0.4456 0.4105 0.072 Uiso 1 1 calc R
H30B H 0.4214 -0.4794 0.3635 0.072 Uiso 1 1 calc R
H30C H 0.273 -0.4427 0.3509 0.072 Uiso 1 1 calc R
C31 C 0.9074(3) 0.4256(2) 0.50705(12) 0.0473(7) Uani 1 1 d .
H31 H 0.8434 0.3749 0.5118 0.057 Uiso 1 1 calc R
C32 C 0.9093(3) 0.4783(2) 0.46005(12) 0.0475(7) Uani 1 1 d .
H32 H 0.8472 0.4631 0.4327 0.057 Uiso 1 1 calc R
C33 C 1.0017(3) 0.5533(2) 0.45295(12) 0.0474(7) Uani 1 1 d .
H33 H 1.0027 0.5898 0.421 0.057 Uiso 1 1 calc R

loop_
_atom_site_aniso_label
_atom_site_aniso_U_11
_atom_site_aniso_U_22
_atom_site_aniso_U_33
_atom_site_aniso_U_23
_atom_site_aniso_U_13
_atom_site_aniso_U_12
Pd 0.02506(10) 0.01727(10) 0.02273(10) -0.00043(6) 0.00319(6) 0.00176(6)
Cl 0.0545(4) 0.0215(3) 0.0451(4) 0.0010(3) 0.0035(3) -0.0061(3)
O1 0.0456(10) 0.0213(9) 0.0492(11) 0.0007(7) 0.0084(8) -0.0042(7)
O2 0.0447(12) 0.0348(11) 0.114(2) 0.0098(12) 0.0261(12) -0.0077(9)
N1 0.0257(10) 0.0256(10) 0.0425(11) 0.0001(9) 0.0066(8) 0.0022(8)
N2 0.0347(11) 0.0243(10) 0.0352(11) -0.0021(8) 0.0135(9) -0.0021(8)
N3 0.0299(10) 0.0250(10) 0.0260(10) 0.0004(8) -0.0017(8) 0.0053(8)
N4 0.0276(9) 0.0231(9) 0.0234(9) -0.0018(7) 0.0017(7) 0.0048(8)
C1 0.0288(11) 0.0164(11) 0.0347(12) -0.0010(9) 0.0089(10) -0.0049(9)
C2 0.0342(14) 0.0410(16) 0.0612(19) -0.0035(13) 0.0135(13) 0.0114(12)
C3 0.0434(15) 0.0362(15) 0.0527(17) -0.0062(12) 0.0217(13) 0.0071(12)
C4 0.0284(12) 0.0363(14) 0.0447(14) -0.0010(11) -0.0029(11) 0.0033(10)
C5 0.0534(17) 0.0467(17) 0.0418(15) 0.0068(13) -0.0033(13) -0.0048(13)
C6 0.0473(16) 0.0455(17) 0.0514(17) -0.0107(13) -0.0108(13) 0.0044(13)
C7 0.0349(15) 0.076(2) 0.070(2) -0.0049(18) -0.0084(14) 0.0141(15)
C8 0.0488(15) 0.0315(13) 0.0294(13) -0.0012(10) 0.0131(11) -0.0012(11)
C9 0.081(2) 0.0467(17) 0.0356(15) 0.0002(13) 0.0070(14) 0.0204(16)
C10 0.0601(18) 0.0585(19) 0.0388(15) -0.0001(14) 0.0071(13) -0.0181(15)
C11 0.070(2) 0.0367(15) 0.0418(15) -0.0016(12) 0.0286(14) -0.0052(14)
C12 0.0277(11) 0.0175(10) 0.0245(11) 0.0010(8) 0.0009(9) 0.0024(8)
C13 0.0313(12) 0.0350(14) 0.0392(14) -0.0007(11) -0.0006(10) 0.0120(10)
C14 0.0342(13) 0.0358(14) 0.0322(13) -0.0062(10) 0.0032(10) 0.0114(10)
C15 0.0409(14) 0.0352(14) 0.0252(12) -0.0002(10) -0.0068(10) 0.0049(11)
C16 0.080(2) 0.0555(19) 0.0319(15) 0.0101(13) -0.0043(14) -0.0118(17)
C17 0.0609(18) 0.0521(18) 0.0331(14) -0.0122(12) -0.0156(13) 0.0142(14)
C18 0.0499(17) 0.0579(19) 0.0441(16) -0.0014(14) -0.0175(13) 0.0128(14)
C19 0.0384(13) 0.0394(14) 0.0206(11) -0.0040(10) -0.0018(10) 0.0075(11)
C20 0.0559(17) 0.0459(16) 0.0289(13) 0.0006(11) -0.0059(12) 0.0182(13)
C21 0.065(2) 0.0524(18) 0.0458(17) -0.0098(14) -0.0165(15) -0.0076(15)
C22 0.068(2) 0.086(2) 0.0267(14) 0.0017(15) 0.0079(13) 0.0366(19)
C23 0.0267(11) 0.0195(10) 0.0217(10) 0.0020(8) 0.0018(8) 0.0013(9)
C24 0.0299(12) 0.0228(12) 0.0431(14) 0.0014(10) 0.0072(10) 0.0031(9)
C25 0.0275(12) 0.0298(13) 0.0409(14) 0.0037(11) 0.0079(10) 0.0002(10)
C26 0.0306(12) 0.0241(11) 0.0234(11) 0.0023(9) -0.0005(9) -0.0019(9)
C27 0.0317(12) 0.0224(11) 0.0273(12) -0.0012(9) 0.0029(9) 0.0027(9)
C28 0.0278(11) 0.0234(11) 0.0304(12) -0.0008(9) 0.0055(9) 0.0000(9)
C29 0.0365(13) 0.0283(13) 0.0316(12) 0.0030(10) 0.0012(10) -0.0038(10)
C30 0.0669(19) 0.0196(13) 0.0570(17) 0.0006(12) 0.0071(14) -0.0072(12)
C31 0.0448(16) 0.0357(15) 0.0619(19) -0.0115(13) 0.0186(14) -0.0072(12)
C32 0.0444(15) 0.0513(18) 0.0468(16) -0.0172(14) 0.0024(13) 0.0049(13)
C33 0.0587(18) 0.0394(16) 0.0444(16) -0.0009(12) 0.0150(14) 0.0063(13)

loop_
_atom_type_symbol
_atom_type_description
_atom_type_scat_dispersion_real
_atom_type_scat_dispersion_imag
_atom_type_scat_source
C C 0.0033 0.0016 'International Tables Vol C Tables 4.2.6.8 and 6.1.1.4'
H H 0 0 'International Tables Vol C Tables 4.2.6.8 and 6.1.1.4'
Cl Cl 0.1484 0.1585 'International Tables Vol C Tables 4.2.6.8 and 6.1.1.4'
N N 0.0061 0.0033 'International Tables Vol C Tables 4.2.6.8 and 6.1.1.4'
O O 0.0106 0.006 'International Tables Vol C Tables 4.2.6.8 and 6.1.1.4'
Pd Pd -0.9988 1.0072 'International Tables Vol C Tables 4.2.6.8 and 6.1.1.4'

loop_
_geom_angle_atom_site_label_1
_geom_angle_atom_site_label_2
_geom_angle_atom_site_label_3
_geom_angle
_geom_angle_site_symmetry_1
C23 Pd C1 89.12(8) .
C23 Pd C12 92.91(8) .
C1 Pd C12 177.94(8) .
C23 Pd Cl 179.27(6) .
C1 Pd Cl 91.52(6) .
C12 Pd Cl 86.45(6) .
C29 O1 C30 116.6(2) .
C2 N1 C1 110.1(2) .
C2 N1 C4 121.7(2) .
C1 N1 C4 128.20(19) .
C1 N2 C3 110.4(2) .
C1 N2 C8 128.60(19) .
C3 N2 C8 120.9(2) .
C12 N3 C13 110.32(18) .
C12 N3 C15 129.24(18) .
C13 N3 C15 120.25(19) .
C14 N4 C12 110.55(18) .
C14 N4 C19 120.65(18) .
C12 N4 C19 128.67(18) .
N2 C1 N1 104.04(19) .
N2 C1 Pd 127.69(17) .
N1 C1 Pd 127.09(16) .
C3 C2 N1 107.7(2) .
C2 C3 N2 107.5(2) .
C6 C4 N1 110.1(2) .
C6 C4 C5 112.1(2) .
N1 C4 C5 109.1(2) .
C6 C4 C7 107.0(2) .
N1 C4 C7 109.3(2) .
C5 C4 C7 109.3(2) .
C9 C8 N2 110.4(2) .
C9 C8 C10 113.0(3) .
N2 C8 C10 108.2(2) .
C9 C8 C11 107.9(2) .
N2 C8 C11 108.9(2) .
C10 C8 C11 108.4(2) .
N3 C12 N4 103.94(17) .
N3 C12 Pd 127.43(15) .
N4 C12 Pd 128.10(15) .
C14 C13 N3 107.6(2) .
C13 C14 N4 107.5(2) .
N3 C15 C16 107.8(2) .
N3 C15 C17 110.39(19) .
C16 C15 C17 112.7(2) .
N3 C15 C18 108.7(2) .
C16 C15 C18 110.7(2) .
C17 C15 C18 106.6(2) .
C20 C19 C21 112.3(2) .
C20 C19 N4 110.18(19) .
C21 C19 N4 107.8(2) .
C20 C19 C22 107.5(2) .
C21 C19 C22 109.6(2) .
N4 C19 C22 109.4(2) .
C24 C23 C28 114.5(2) .
C24 C23 Pd 122.12(16) .
C28 C23 Pd 123.35(15) .
C25 C24 C23 123.1(2) .
C24 C25 C26 120.8(2) .
C27 C26 C25 117.6(2) .
C27 C26 C29 123.0(2) .
C25 C26 C29 119.3(2) .
C28 C27 C26 121.2(2) .
C27 C28 C23 122.7(2) .
O2 C29 O1 122.3(2) .
O2 C29 C26 124.6(2) .
O1 C29 C26 113.1(2) .
C33 C31 C32 120.4(3) 3_766
C31 C32 C33 120.2(3) .
C31 C33 C32 119.4(3) 3_766

loop_
_geom_bond_atom_site_label_1
_geom_bond_atom_site_label_2
_geom_bond_distance
_geom_bond_site_symmetry_2
Pd C23 2.060(2) .
Pd C1 2.091(2) .
Pd C12 2.106(2) .
Pd Cl 2.4284(6) .
O1 C29 1.334(3) .
O1 C30 1.446(3) .
O2 C29 1.204(3) .
N1 C2 1.385(3) .
N1 C1 1.372(3) .
N1 C4 1.505(3) .
N2 C1 1.374(3) .
N2 C3 1.379(3) .
N2 C8 1.510(3) .
N3 C12 1.371(3) .
N3 C13 1.381(3) .
N3 C15 1.508(3) .
N4 C14 1.377(3) .
N4 C12 1.372(3) .
N4 C19 1.508(3) .
C2 C3 1.329(4) .
C4 C6 1.509(4) .
C4 C5 1.520(4) .
C4 C7 1.534(3) .
C8 C9 1.505(4) .
C8 C10 1.533(4) .
C8 C11 1.533(3) .
C13 C14 1.329(4) .
C15 C16 1.513(4) .
C15 C17 1.515(4) .
C15 C18 1.535(4) .
C19 C20 1.511(3) .
C19 C21 1.520(4) .
C19 C22 1.526(3) .
C23 C24 1.400(3) .
C23 C28 1.410(3) .
C24 C25 1.382(3) .
C25 C26 1.387(3) .
C26 C27 1.384(3) .
C26 C29 1.477(3) .
C27 C28 1.379(3) .
C31 C33 1.373(4) 3_766
C31 C32 1.376(4) .
C32 C33 1.375(4) .
C33 C31 1.373(4) 3_766
